data_4027820
loop_
_publ_author_name
'Schneider, A.M.'
'Mandar, H.'
'Felsche, J.'
'Behrens, P.'
'Engelhardt, G.'
'Eiden-Assmann, S.'

_publ_section_title
;
 Silver hydrosodalite (Ag3 (H2 O)4)2 (Al3 Si3 O12)2: synthesis and
 structure determination by combination of X-ray refinement,
 thermogravimetry, FT-IR and (1)H-MAS NMR spectroscopy
;
_journal_name_full 'European Journal of Inorganic Chemistry'
_journal_page_first 1527
_journal_page_last 1534
_journal_paper_doi 10.1002/1099-0682(200106)2001:6<1527::AID-EJIC1527>3.0.CO;2-F
_journal_volume 2001
_journal_year 2001
_chemical_formula_sum 'Ag3 Al3 O15 Si3'
_chemical_name_systematic '(Ag3 (H2 O)4) (Al3 Si3 O12)'
_space_group_IT_number 218
_symmetry_space_group_name_Hall 'P -4n 2 3'
_symmetry_space_group_name_H-M 'P -4 3 n'
_cell_angle_alpha 90
_cell_angle_beta 90
_cell_angle_gamma 90
_cell_formula_units_Z 2
_cell_length_a 8.95
_cell_length_b 8.95
_cell_length_c 8.95
_cell_volume 716.917
_citation_journal_id_ASTM EJICFO
_cod_data_source_file silver3-x_6.cif
_cod_data_source_block Ag3Al3O15Si3
_cod_original_cell_volume 716.9174
_cod_database_code 4027820

loop_
_symmetry_equiv_pos_as_xyz
x,y,z
y+1/2,-x+1/2,-z+1/2
-x,-y,z
-y+1/2,x+1/2,-z+1/2
x,-y,-z
-y+1/2,-x+1/2,z+1/2
-x,y,-z
y+1/2,x+1/2,z+1/2
z,x,y
x+1/2,-z+1/2,-y+1/2
-z,-x,y
-x+1/2,z+1/2,-y+1/2
z,-x,-y
-x+1/2,-z+1/2,y+1/2
-z,x,-y
x+1/2,z+1/2,y+1/2
y,z,x
y,-z,-x
-z+1/2,-y+1/2,x+1/2
-y,z,-x
z+1/2,y+1/2,x+1/2
-y,-z,x
-z+1/2,y+1/2,-x+1/2
z+1/2,-y+1/2,-x+1/2

loop_
_atom_site_label
_atom_site_type_symbol
_atom_site_fract_x
_atom_site_fract_y
_atom_site_fract_z
_atom_site_occupancy
_atom_site_U_iso_or_equiv
Al1 Al+3 0.25 0 0.5 1 0.0
Ag1 Ag+1 0.1729 0.1729 0.1729 0.5 0.0
O2 O-2 0.4 0.4 0.4 0.75 0.0
O1 O-2 0.1392 0.1473 0.442 1 0.0
Ag2 Ag+1 0.3103 0.3103 0.3103 0.25 0.0
Si1 Si+4 0.25 0.5 0 1 0.0
